data_7248763
loop_
_publ_author_name
'Shen, Meng'
'Zhang, Yulin'
'Cheng, Bingliang'
'Ma, Wenjuan'
'Huang, Xiaole'
'Zhang, Lei'
'Chai, Zhifang'
'Lin, Wenwen'

_publ_section_title
;
 Spontaneous phase transition from 3D perovskite to 1D non-perovskite in
 CsPbBr2.7I0.3
;
_journal_issue 24
_journal_name_full CrystEngComm
_journal_page_first 3162
_journal_page_last 3166
_journal_paper_doi 10.1039/D4CE00235K
_journal_volume 26
_journal_year 2024
_chemical_formula_moiety '0.25(Br10.8 Cs4 I1.2 Pb4)'
_chemical_formula_sum 'Br2.7 Cs I0.3 Pb'
_chemical_formula_weight 593.93
_space_group_crystal_system orthorhombic
_space_group_IT_number 62
_space_group_name_Hall '-P 2ac 2n'
_space_group_name_H-M_alt 'P n m a'
_atom_sites_solution_primary dual
_audit_creation_date 2024-05-07
_audit_creation_method
;
Olex2 1.2
(compiled 2018.05.29 svn.r3508 for OlexSys, GUI svn.r5506)
;
_audit_update_record
;
2024-05-07 deposited with the CCDC.	2024-05-31 downloaded from the CCDC.
;
_cell_angle_alpha 90
_cell_angle_beta 90
_cell_angle_gamma 90
_cell_formula_units_Z 4
_cell_length_a 8.2876(17)
_cell_length_b 11.814(3)
_cell_length_c 8.2579(18)
_cell_measurement_reflns_used 1188
_cell_measurement_temperature 300(2)
_cell_measurement_theta_max 24.30
_cell_measurement_theta_min 3.45
_cell_volume 808.5(3)
_computing_cell_refinement 'SAINT V8.40B (?, 2016)'
_computing_data_reduction 'SAINT V8.40B (?, 2016)'
_computing_molecular_graphics 'Olex2 (Dolomanov et al., 2009)'
_computing_publication_material 'Olex2 (Dolomanov et al., 2009)'
_computing_structure_refinement 'ShelXL (Sheldrick, 2015)'
_computing_structure_solution 'ShelXT (Sheldrick, 2015)'
_diffrn_ambient_temperature 300
_diffrn_measured_fraction_theta_full 0.995
_diffrn_measured_fraction_theta_max 0.989
_diffrn_measurement_device_type 'Bruker APEX-II CCD'
_diffrn_measurement_method '\f and \w scans'
_diffrn_radiation_type MoK\a
_diffrn_radiation_wavelength 0.71073
_diffrn_reflns_av_R_equivalents 0.0707
_diffrn_reflns_av_unetI/netI 0.0465
_diffrn_reflns_Laue_measured_fraction_full 0.995
_diffrn_reflns_Laue_measured_fraction_max 0.989
_diffrn_reflns_limit_h_max 10
_diffrn_reflns_limit_h_min -10
_diffrn_reflns_limit_k_max 15
_diffrn_reflns_limit_k_min -15
_diffrn_reflns_limit_l_max 10
_diffrn_reflns_limit_l_min -10
_diffrn_reflns_number 6178
_diffrn_reflns_point_group_measured_fraction_full 0.995
_diffrn_reflns_point_group_measured_fraction_max 0.989
_diffrn_reflns_theta_full 25.242
_diffrn_reflns_theta_max 27.578
_diffrn_reflns_theta_min 3.010
_diffrn_standards_number 0
_exptl_absorpt_coefficient_mu 39.676
_exptl_absorpt_correction_T_max 0.7456
_exptl_absorpt_correction_T_min 0.5032
_exptl_absorpt_correction_type none
_exptl_absorpt_process_details
;
SADABS-2016/2 (Bruker,2016/2) was used for absorption correction.
wR2(int) was 0.1331 before and 0.0758 after correction.
The Ratio of minimum to maximum transmission is 0.6749.
The \l/2 correction factor is Not present.
;
_exptl_crystal_colour 'clear orangish orange'
_exptl_crystal_colour_lustre clear
_exptl_crystal_colour_modifier orangish
_exptl_crystal_colour_primary orange
_exptl_crystal_density_diffrn 4.879
_exptl_crystal_description block
_exptl_crystal_F_000 990
_exptl_crystal_size_max 0.02
_exptl_crystal_size_mid 0.01
_exptl_crystal_size_min 0.01
_refine_diff_density_max 1.805
_refine_diff_density_min -1.692
_refine_diff_density_rms 0.318
_refine_ls_extinction_method none
_refine_ls_goodness_of_fit_ref 1.020
_refine_ls_hydrogen_treatment undef
_refine_ls_matrix_type full
_refine_ls_number_parameters 28
_refine_ls_number_reflns 971
_refine_ls_number_restraints 0
_refine_ls_restrained_S_all 1.020
_refine_ls_R_factor_all 0.0787
_refine_ls_R_factor_gt 0.0437
_refine_ls_shift/su_max 0.000
_refine_ls_shift/su_mean 0.000
_refine_ls_structure_factor_coef Fsqd
_refine_ls_weighting_details 'w=1/[\s^2^(Fo^2^)+(0.0190P)^2^+28.7997P] where P=(Fo^2^+2Fc^2^)/3'
_refine_ls_weighting_scheme calc
_refine_ls_wR_factor_gt 0.0893
_refine_ls_wR_factor_ref 0.1069
_reflns_Friedel_coverage 0.000
_reflns_number_gt 563
_reflns_number_total 971
_reflns_threshold_expression 'I > 2\s(I)'
_cod_data_source_file d4ce00235k2.cif
_cod_data_source_block 5
_cod_depositor_comments 'Adding full bibliography for 7248763.cif.'
_cod_original_formula_sum 'Br2.70 Cs I0.30 Pb'
_cod_database_code 7248763
_shelx_shelxl_version_number 2018/3
_shelx_space_group_comment
;
The symmetry employed for this shelxl refinement is uniquely defined
by the following loop, which should always be used as a source of
symmetry information in preference to the above space-group names.
They are only intended as comments.
;
_shelx_estimated_absorpt_t_max 0.692
_shelx_estimated_absorpt_t_min 0.504
_olex2_refinement_description
;
1. Shared sites
{I1, Br1}
{Br2, I2}
2. Uiso/Uaniso restraints and constraints
Uanis(I1) = Uanis(Br1)
Uanis(Br2) = Uanis(I2)
3. Others
 Fixed Sof: Br2(0.9) I1(0.05) I2(0.1) Br1(0.45)
;
_olex2_submission_special_instructions 'No special instructions were received'

loop_
_space_group_symop_operation_xyz
'x, y, z'
'-x+1/2, -y, z+1/2'
'-x, y+1/2, -z'
'x+1/2, -y+1/2, -z+1/2'
'-x, -y, -z'
'x-1/2, y, -z-1/2'
'x, -y-1/2, z'
'-x-1/2, y-1/2, z-1/2'

loop_
_atom_site_label
_atom_site_type_symbol
_atom_site_fract_x
_atom_site_fract_y
_atom_site_fract_z
_atom_site_U_iso_or_equiv
_atom_site_adp_type
_atom_site_occupancy
_atom_site_site_symmetry_order
_atom_site_calc_flag
_atom_site_refinement_flags_posn
_atom_site_refinement_flags_adp
_atom_site_refinement_flags_occupancy
_atom_site_disorder_assembly
_atom_site_disorder_group
Pb1 Pb 1.000000 0.500000 0.500000 0.0298(2) Uani 1 2 d S T P . .
Cs1 Cs 0.9709(3) 0.750000 0.9926(3) 0.0930(8) Uani 1 2 d S T P . .
Br2 Br 0.7088(3) 0.5245(2) 0.7078(2) 0.0761(7) Uani 0.9 1 d . . . A 5
I1 I 1.0037(5) 0.750000 0.4533(4) 0.0909(12) Uani 0.1 2 d S T P A 3
I2 I 0.7088(3) 0.5245(2) 0.7078(2) 0.0761(7) Uani 0.1 1 d . . . A 6
Br1 Br 1.0037(5) 0.750000 0.4533(4) 0.0909(12) Uani 0.9 2 d S T P A 4

loop_
_atom_site_aniso_label
_atom_site_aniso_U_11
_atom_site_aniso_U_22
_atom_site_aniso_U_33
_atom_site_aniso_U_23
_atom_site_aniso_U_13
_atom_site_aniso_U_12
Pb1 0.0302(4) 0.0278(4) 0.0314(4) -0.0008(3) -0.0003(3) 0.0011(4)
Cs1 0.0984(18) 0.0783(15) 0.1022(16) 0.000 0.0298(14) 0.000
Br2 0.0630(12) 0.1007(17) 0.0645(11) 0.0053(11) 0.0337(10) 0.0090(12)
I1 0.139(3) 0.0265(12) 0.107(2) 0.000 -0.014(2) 0.000
I2 0.0630(12) 0.1007(17) 0.0645(11) 0.0053(11) 0.0337(10) 0.0090(12)
Br1 0.139(3) 0.0265(12) 0.107(2) 0.000 -0.014(2) 0.000

loop_
_atom_type_symbol
_atom_type_description
_atom_type_scat_dispersion_real
_atom_type_scat_dispersion_imag
_atom_type_scat_source
Br Br -0.2901 2.4595 'International Tables Vol C Tables 4.2.6.8 and 6.1.1.4'
Cs Cs -0.3680 2.1192 'International Tables Vol C Tables 4.2.6.8 and 6.1.1.4'
I I -0.4742 1.8119 'International Tables Vol C Tables 4.2.6.8 and 6.1.1.4'
Pb Pb -3.3944 10.1111 'International Tables Vol C Tables 4.2.6.8 and 6.1.1.4'

loop_
_geom_angle_atom_site_label_1
_geom_angle_atom_site_label_2
_geom_angle_atom_site_label_3
_geom_angle
_geom_angle_site_symmetry_1
_geom_angle_site_symmetry_3
_geom_angle_publ_flag
Br2 Cs1 Br2 119.02(7) 4_566 . ?
Br2 Cs1 Br2 125.26(7) 8_766 . ?
Br2 Cs1 Br2 62.39(3) 2_665 . ?
Br2 Cs1 Br2 64.23(4) 6_657 . ?
Br2 Cs1 Br2 79.53(8) 7_575 . ?
Br2 Cs1 I1 61.02(5) 4_566 6_657 ?
Br2 Cs1 I1 125.15(6) . 6_657 ?
Br2 Cs1 I1 125.15(6) 7_575 6_657 ?
Br2 Cs1 I1 109.07(6) 8_766 6_657 ?
Br2 Cs1 I1 109.07(6) 2_665 6_657 ?
Br2 Cs1 I1 61.02(5) 6_657 6_657 ?
I1 Cs1 I1 92.29(9) 6_657 . ?
I1 Cs1 I1 100.07(10) 6_557 . ?
I1 Cs1 I1 172.42(14) 1_556 . ?
I1 Cs1 I1 80.14(9) 1_556 6_657 ?
I1 Cs1 I1 167.64(12) 6_557 6_657 ?
I2 Cs1 I1 125.15(6) . 6_657 ?
Pb1 Br2 Pb1 158.05(9) . 2_665 ?
Pb1 Br2 Cs1 104.11(7) . 6_557 ?
Pb1 Br2 Cs1 84.72(6) 2_665 . ?
Pb1 Br2 Cs1 87.99(6) . . ?
Pb1 Br2 Cs1 97.04(7) 2_665 6_557 ?
Pb1 Br2 Cs1 88.09(6) . 2_664 ?
Pb1 Br2 Cs1 93.73(7) 2_665 2_664 ?
Cs1 Br2 Cs1 100.78(6) 6_557 2_664 ?
Cs1 Br2 Cs1 94.01(7) 6_557 . ?
Cs1 Br2 Cs1 165.21(7) 2_664 . ?
Pb1 I1 Pb1 165.06(14) 3_756 . ?
Pb1 I1 Cs1 88.67(8) 3_756 6_557 ?
Pb1 I1 Cs1 82.53(7) 3_756 . ?
Pb1 I1 Cs1 97.39(7) . 1_554 ?
Pb1 I1 Cs1 88.67(8) . 6_557 ?
Pb1 I1 Cs1 89.73(8) 3_756 6_657 ?
Pb1 I1 Cs1 82.53(7) . . ?
Pb1 I1 Cs1 89.73(8) . 6_657 ?
Pb1 I1 Cs1 97.39(7) 3_756 1_554 ?
Cs1 I1 Cs1 167.64(12) 6_657 6_557 ?
Cs1 I1 Cs1 80.73(8) 6_557 . ?
Cs1 I1 Cs1 86.91(8) 6_657 . ?
Cs1 I1 Cs1 100.67(11) 1_554 6_657 ?
Cs1 I1 Cs1 91.69(9) 1_554 6_557 ?
Cs1 I1 Cs1 172.42(14) 1_554 . ?
Pb1 I2 Pb1 158.05(9) . 2_665 ?
Pb1 I2 Cs1 97.04(7) 2_665 6_557 ?
Pb1 I2 Cs1 104.11(7) . 6_557 ?
Pb1 I2 Cs1 87.99(6) . . ?
Pb1 I2 Cs1 88.09(6) . 2_664 ?
Pb1 I2 Cs1 84.72(6) 2_665 . ?
Pb1 I2 Cs1 93.73(7) 2_665 2_664 ?
Cs1 I2 Cs1 100.78(6) 6_557 2_664 ?
Cs1 I2 Cs1 165.21(7) 2_664 . ?
Cs1 I2 Cs1 94.01(7) 6_557 . ?
Pb1 Br1 Pb1 165.06(14) 3_756 . ?
Pb1 Br1 Cs1 97.39(7) . 1_554 ?
Pb1 Br1 Cs1 89.73(8) . 6_657 ?
Pb1 Br1 Cs1 89.73(8) 3_756 6_657 ?
Pb1 Br1 Cs1 97.39(7) 3_756 1_554 ?
Cs1 Br1 Cs1 100.67(11) 1_554 6_657 ?

loop_
_geom_bond_atom_site_label_1
_geom_bond_atom_site_label_2
_geom_bond_distance
_geom_bond_site_symmetry_2
_geom_bond_publ_flag
Pb1 Br2 2.9758(18) . ?
Pb1 Br2 2.9829(18) 6_657 ?
Pb1 Br2 2.9758(18) 5_766 ?
Pb1 Br2 2.9829(18) 2_664 ?
Pb1 I1 2.9788(9) 5_766 ?
Pb1 I1 2.9788(9) . ?
Pb1 I2 2.9758(18) . ?
Pb1 Br1 2.9788(9) . ?
Cs1 Cs1 5.765(3) 6_657 ?
Cs1 Br2 4.165(3) 7_575 ?
Cs1 Br2 3.987(3) 2_665 ?
Cs1 Br2 3.987(3) 8_766 ?
Cs1 Br2 4.165(3) . ?
Cs1 Br2 3.705(3) 4_566 ?
Cs1 Br2 3.705(3) 6_657 ?
Cs1 I1 3.898(5) 6_557 ?
Cs1 I1 4.462(4) . ?
Cs1 I1 3.813(4) 1_556 ?
Cs1 I1 4.438(5) 6_657 ?
Cs1 I2 4.165(3) . ?
